data_4323568
loop_
_publ_author_name
'Daniel D. LeCloux'

_publ_section_title
;
 Synthesis and Characterization of a Novel Class of Dicopper(I)
 Bis(carboxylate)-Bridged Complexes
;
_journal_name_full 'Inorganic Chemistry'
_journal_page_first 4035
_journal_page_last 4046
_journal_paper_doi 10.1021/ic970302a
_journal_volume 36
_journal_year 1997
_chemical_formula_sum 'C74 H73 Cl Cu2 N2 O8 P2'
_chemical_formula_weight 1342.81
_chemical_name_systematic
; 
 ? 
;
_space_group_IT_number 15
_symmetry_cell_setting monoclinic
_symmetry_space_group_name_Hall '-C 2yc'
_symmetry_space_group_name_H-M 'C 1 2/c 1'
_atom_sites_solution_hydrogens geom
_atom_sites_solution_primary direct
_atom_sites_solution_secondary difmap
_audit_creation_method SHELXL
_cell_angle_alpha 90.00
_cell_angle_beta 102.9530(10)
_cell_angle_gamma 90.00
_cell_formula_units_Z 8
_cell_length_a 41.7699(6)
_cell_length_b 20.07040(10)
_cell_length_c 16.2744(2)
_cell_measurement_temperature 188(2)
_cell_volume 13296.3(3)
_computing_structure_refinement 'SHELXL-93 (Sheldrick, 1993)'
_computing_structure_solution 'SHELXS-86 (Sheldrick, 1990)'
_diffrn_ambient_temperature 188(2)
_diffrn_radiation_monochromator graphite
_diffrn_radiation_source 'fine-focus sealed tube'
_diffrn_radiation_type MoK\a
_diffrn_radiation_wavelength 0.71073
_diffrn_reflns_av_R_equivalents 0.0300
_diffrn_reflns_av_sigmaI/netI 0.0444
_diffrn_reflns_limit_h_max 55
_diffrn_reflns_limit_h_min -50
_diffrn_reflns_limit_k_max 26
_diffrn_reflns_limit_k_min -26
_diffrn_reflns_limit_l_max 21
_diffrn_reflns_limit_l_min -17
_diffrn_reflns_number 39721
_diffrn_reflns_theta_max 28.27
_diffrn_reflns_theta_min 1.00
_exptl_absorpt_coefficient_mu 0.785
_exptl_crystal_colour colorless
_exptl_crystal_density_diffrn 1.342
_exptl_crystal_description block
_exptl_crystal_F_000 5600
_exptl_crystal_size_max 0.55
_exptl_crystal_size_mid 0.40
_exptl_crystal_size_min 0.32
_refine_diff_density_max 1.039
_refine_diff_density_min -1.138
_refine_diff_density_rms 0.080
_refine_ls_extinction_method none
_refine_ls_goodness_of_fit_all 1.031
_refine_ls_goodness_of_fit_obs 1.111
_refine_ls_matrix_type full
_refine_ls_number_parameters 797
_refine_ls_number_reflns 15154
_refine_ls_number_restraints 0
_refine_ls_restrained_S_all 1.031
_refine_ls_restrained_S_obs 1.111
_refine_ls_R_factor_all 0.0904
_refine_ls_R_factor_obs 0.0567
_refine_ls_shift/esd_max 0.801
_refine_ls_shift/esd_mean 0.113
_refine_ls_structure_factor_coef Fsqd
_refine_ls_weighting_details 'w=1/[\s^2^(Fo^2^)+(0.0895P)^2^+21.0039P] where P=(Fo^2^+2Fc^2^)/3'
_refine_ls_weighting_scheme calc
_refine_ls_wR_factor_all 0.1725
_refine_ls_wR_factor_obs 0.1525
_reflns_number_observed 10375
_reflns_number_total 15154
_reflns_observed_criterion >2sigma(I)
_cod_data_source_file ic970302a_3.cif
_cod_data_source_block '[Cu2(XDK)(PPh3)2]'
_cod_depositor_comments
;
The following automatic conversions were performed:

'_refine_ls_weighting_scheme' value 'calc
w=1/[\s^2^(Fo^2^)+(0.0895P)^2^+21.0039P] where P=(Fo^2^+2Fc^2^)/3'
was changed to 'calc'. New tag '_refine_ls_weighting_details' was
created. The value of the new tag was set to
'w=1/[\s^2^(Fo^2^)+(0.0895P)^2^+21.0039P] where P=(Fo^2^+2Fc^2^)/3'.

Automatic conversion script
Id: cif_fix_values 3143 2015-03-26 13:38:13Z robertas 
;
_cod_database_code 4323568

loop_
_symmetry_equiv_pos_as_xyz
'x, y, z'
'-x, y, -z+1/2'
'x+1/2, y+1/2, z'
'-x+1/2, y+1/2, -z+1/2'
'-x, -y, -z'
'x, -y, z-1/2'
'-x+1/2, -y+1/2, -z'
'x+1/2, -y+1/2, z-1/2'

loop_
_atom_site_aniso_label
_atom_site_aniso_U_11
_atom_site_aniso_U_22
_atom_site_aniso_U_33
_atom_site_aniso_U_23
_atom_site_aniso_U_13
_atom_site_aniso_U_12
Cu1 0.0407(2) 0.0390(2) 0.0445(2) 0.0029(2) 0.0162(2) 0.0031(2)
Cu2 0.0345(2) 0.0364(2) 0.0398(2) -0.0052(2) 0.0031(2) 0.0017(2)
P1 0.0351(4) 0.0294(4) 0.0402(4) 0.0019(3) 0.0156(4) 0.0015(3)
P2 0.0355(4) 0.0359(4) 0.0369(4) -0.0059(3) 0.0034(4) 0.0030(3)
O101 0.0379(12) 0.0365(12) 0.0441(13) -0.0038(10) 0.0117(10) 0.0004(9)
O102 0.0488(14) 0.0412(13) 0.066(2) 0.0047(12) 0.0263(13) 0.0098(11)
O201 0.0350(12) 0.0461(13) 0.0360(12) 0.0009(10) 0.0091(10) 0.0070(10)
O202 0.056(2) 0.0485(15) 0.0512(15) 0.0151(12) 0.0260(13) 0.0152(12)
O103 0.0352(13) 0.057(2) 0.061(2) 0.0073(13) 0.0207(12) 0.0008(11)
O104 0.0341(13) 0.055(2) 0.064(2) -0.0014(13) 0.0216(12) -0.0008(11)
O203 0.051(2) 0.057(2) 0.088(2) 0.001(2) 0.036(2) 0.0062(13)
O204 0.057(2) 0.071(2) 0.053(2) 0.0000(14) 0.0267(14) 0.0010(14)
N101 0.0293(13) 0.0354(14) 0.044(2) -0.0056(12) 0.0117(12) -0.0007(11)
N201 0.0350(14) 0.050(2) 0.0342(14) 0.0028(12) 0.0058(12) 0.0093(12)
C101 0.035(2) 0.036(2) 0.040(2) -0.0073(14) 0.0051(14) 0.0010(13)
C102 0.032(2) 0.035(2) 0.048(2) -0.0070(14) 0.0113(14) -0.0008(13)
C103 0.036(2) 0.038(2) 0.052(2) -0.0089(15) 0.017(2) -0.0050(14)
C104 0.060(2) 0.059(3) 0.051(2) -0.001(2) -0.001(2) 0.010(2)
C105 0.058(2) 0.046(2) 0.080(3) 0.007(2) 0.026(2) -0.011(2)
C106 0.039(2) 0.054(2) 0.075(3) -0.006(2) 0.019(2) 0.012(2)
C107 0.042(2) 0.038(2) 0.043(2) 0.0023(15) 0.007(2) 0.0067(14)
C108 0.050(2) 0.041(2) 0.047(2) 0.007(2) 0.017(2) 0.004(2)
C109 0.042(2) 0.037(2) 0.059(2) 0.002(2) 0.022(2) -0.0003(14)
C110 0.047(2) 0.033(2) 0.062(2) -0.001(2) 0.016(2) 0.0017(15)
C111 0.031(2) 0.036(2) 0.058(2) -0.001(2) 0.013(2) 0.0056(13)
C112 0.034(2) 0.042(2) 0.057(2) 0.002(2) 0.007(2) 0.0076(14)
C201 0.036(2) 0.042(2) 0.037(2) 0.0011(14) 0.0089(14) 0.0005(14)
C202 0.047(2) 0.062(2) 0.032(2) 0.006(2) 0.009(2) 0.007(2)
C203 0.036(2) 0.056(2) 0.047(2) 0.001(2) 0.009(2) 0.010(2)
C204 0.069(3) 0.042(2) 0.065(3) 0.003(2) 0.019(2) 0.006(2)
C205 0.043(2) 0.072(3) 0.115(4) -0.005(3) 0.002(3) 0.022(2)
C206 0.116(4) 0.080(3) 0.052(3) 0.022(2) 0.037(3) 0.001(3)
C207 0.046(2) 0.040(2) 0.046(2) 0.008(2) 0.016(2) 0.0067(15)
C208 0.051(2) 0.043(2) 0.059(2) 0.009(2) 0.018(2) 0.017(2)
C209 0.041(2) 0.055(2) 0.062(2) 0.007(2) 0.007(2) 0.016(2)
C210 0.065(3) 0.064(3) 0.052(2) 0.015(2) -0.002(2) 0.020(2)
C211 0.066(3) 0.058(2) 0.043(2) 0.017(2) 0.017(2) 0.009(2)
C212 0.056(2) 0.048(2) 0.051(2) 0.014(2) 0.020(2) 0.004(2)
C301 0.0258(15) 0.048(2) 0.037(2) -0.0078(14) 0.0060(13) 0.0006(13)
C302 0.032(2) 0.052(2) 0.038(2) -0.0029(15) 0.0090(14) 0.0051(14)
C303 0.039(2) 0.072(3) 0.037(2) -0.010(2) 0.0075(15) 0.009(2)
C304 0.041(2) 0.074(3) 0.045(2) -0.025(2) 0.005(2) 0.004(2)
C305 0.032(2) 0.055(2) 0.051(2) -0.019(2) 0.015(2) -0.0015(15)
C306 0.0239(14) 0.045(2) 0.044(2) -0.0069(15) 0.0120(13) 0.0003(13)
C307 0.059(3) 0.094(3) 0.039(2) -0.008(2) -0.005(2) 0.016(2)
C308 0.058(2) 0.060(3) 0.066(3) -0.028(2) 0.015(2) -0.004(2)
C1 0.040(2) 0.036(2) 0.051(2) -0.0016(15) 0.010(2) 0.0031(14)
C2 0.080(3) 0.041(2) 0.054(2) -0.005(2) 0.012(2) -0.001(2)
C3 0.105(4) 0.040(2) 0.078(3) -0.011(2) 0.023(3) -0.006(2)
C4 0.090(4) 0.041(2) 0.097(4) 0.008(2) 0.022(3) 0.002(2)
C5 0.080(3) 0.061(3) 0.068(3) 0.018(2) 0.021(2) 0.000(2)
C6 0.057(2) 0.056(2) 0.054(2) -0.003(2) 0.016(2) -0.001(2)
C7 0.043(2) 0.039(2) 0.044(2) -0.0087(15) 0.009(2) -0.0035(14)
C8 0.060(3) 0.079(3) 0.050(2) 0.001(2) 0.015(2) 0.004(2)
C9 0.092(4) 0.108(4) 0.051(3) 0.003(3) 0.026(3) -0.004(3)
C10 0.085(4) 0.077(3) 0.080(3) -0.024(3) 0.049(3) -0.026(3)
C11 0.059(3) 0.061(3) 0.091(4) -0.028(3) 0.038(3) -0.013(2)
C12 0.049(2) 0.055(2) 0.065(3) -0.013(2) 0.018(2) 0.000(2)
C13 0.034(2) 0.043(2) 0.034(2) -0.0003(14) 0.0059(13) 0.0039(14)
C14 0.040(2) 0.053(2) 0.059(2) -0.011(2) 0.008(2) 0.006(2)
C15 0.046(2) 0.060(3) 0.071(3) -0.005(2) 0.014(2) 0.016(2)
C16 0.038(2) 0.072(3) 0.048(2) 0.011(2) 0.013(2) 0.011(2)
C17 0.037(2) 0.071(3) 0.053(2) 0.009(2) 0.003(2) -0.005(2)
C18 0.045(2) 0.046(2) 0.052(2) 0.000(2) 0.005(2) -0.002(2)
C19 0.035(2) 0.037(2) 0.046(2) 0.0077(15) 0.0081(15) -0.0056(13)
C20 0.045(2) 0.061(2) 0.042(2) 0.001(2) 0.011(2) -0.001(2)
C21 0.056(3) 0.089(3) 0.047(2) 0.000(2) 0.011(2) -0.016(2)
C22 0.074(3) 0.087(4) 0.051(3) 0.017(2) -0.004(2) -0.027(3)
C23 0.061(3) 0.061(3) 0.078(3) 0.027(2) -0.015(2) -0.009(2)
C24 0.053(2) 0.039(2) 0.070(3) 0.008(2) 0.004(2) 0.000(2)
C25 0.038(2) 0.030(2) 0.044(2) 0.0005(13) 0.0161(14) 0.0022(13)
C26 0.054(2) 0.048(2) 0.054(2) -0.009(2) 0.026(2) -0.009(2)
C27 0.072(3) 0.057(2) 0.065(3) -0.022(2) 0.028(2) -0.020(2)
C28 0.060(2) 0.045(2) 0.069(3) -0.015(2) 0.026(2) -0.018(2)
C29 0.055(2) 0.040(2) 0.061(2) 0.002(2) 0.024(2) -0.007(2)
C30 0.049(2) 0.038(2) 0.048(2) 0.000(2) 0.019(2) -0.0032(15)
C31 0.035(2) 0.031(2) 0.031(2) -0.0024(12) 0.0107(13) 0.0000(12)
C32 0.041(2) 0.038(2) 0.045(2) 0.0008(15) 0.013(2) -0.0011(14)
C33 0.053(2) 0.030(2) 0.048(2) 0.0010(14) 0.009(2) 0.0020(15)
C34 0.050(2) 0.041(2) 0.044(2) -0.001(2) 0.006(2) 0.012(2)
C35 0.036(2) 0.053(2) 0.048(2) 0.006(2) 0.011(2) 0.006(2)
C36 0.042(2) 0.039(2) 0.040(2) 0.0055(14) 0.0110(15) -0.0004(14)
C37 0.089(4) 0.077(3) 0.081(4) -0.023(3) -0.016(3) -0.002(3)
C38 0.103(5) 0.179(8) 0.110(5) 0.012(5) 0.043(4) -0.056(5)
C40 0.138(7) 0.246(11) 0.099(5) 0.011(6) 0.019(5) -0.116(7)
C41 0.110(5) 0.089(4) 0.070(3) -0.023(3) 0.012(3) 0.004(3)
C42 0.066(3) 0.092(4) 0.058(3) -0.025(3) 0.008(2) 0.009(3)
Cl1 0.1100(13) 0.0889(11) 0.159(2) 0.0009(11) -0.0107(12) 0.0053(9)

loop_
_atom_site_label
_atom_site_type_symbol
_atom_site_fract_x
_atom_site_fract_y
_atom_site_fract_z
_atom_site_U_iso_or_equiv
_atom_site_thermal_displace_type
_atom_site_occupancy
_atom_site_calc_flag
_atom_site_refinement_flags
_atom_site_disorder_group
Cu1 Cu 0.148111(10) 0.23683(2) 0.19398(3) 0.04034(12) Uani 1 d . .
Cu2 Cu 0.082642(10) 0.21104(2) 0.25041(3) 0.03776(12) Uani 1 d . .
P1 P 0.18651(2) 0.24322(4) 0.11757(5) 0.0338(2) Uani 1 d . .
P2 P 0.04993(2) 0.15475(4) 0.15294(5) 0.0368(2) Uani 1 d . .
O101 O 0.08394(5) 0.30952(11) 0.25015(14) 0.0391(5) Uani 1 d . .
O102 O 0.12422(6) 0.32178(12) 0.1815(2) 0.0498(6) Uani 1 d . .
O201 O 0.11449(5) 0.16472(12) 0.34261(14) 0.0388(5) Uani 1 d . .
O202 O 0.15087(6) 0.15582(12) 0.2622(2) 0.0497(6) Uani 1 d . .
O103 O 0.08278(6) 0.40313(13) 0.4155(2) 0.0497(6) Uani 1 d . .
O104 O 0.17314(6) 0.44749(13) 0.3157(2) 0.0494(6) Uani 1 d . .
O203 O 0.21307(7) 0.22549(14) 0.4200(2) 0.0620(8) Uani 1 d . .
O204 O 0.12855(7) 0.19830(15) 0.5485(2) 0.0583(7) Uani 1 d . .
N101 N 0.12731(6) 0.42360(13) 0.3626(2) 0.0355(6) Uani 1 d . .
N201 N 0.17210(7) 0.21172(15) 0.4889(2) 0.0401(6) Uani 1 d . .
C101 C 0.09893(8) 0.3412(2) 0.2046(2) 0.0374(7) Uani 1 d . .
C102 C 0.09383(8) 0.4308(2) 0.3622(2) 0.0379(7) Uani 1 d . .
C103 C 0.14376(8) 0.4557(2) 0.3074(2) 0.0409(8) Uani 1 d . .
C104 C 0.06565(11) 0.3878(2) 0.0759(3) 0.0587(10) Uani 1 d . .
H10A H 0.04901(11) 0.3540(2) 0.0789(3) 0.088 Uiso 1 calc R .
H10B H 0.08140(11) 0.3696(2) 0.0453(3) 0.088 Uiso 1 calc R .
H10C H 0.05498(11) 0.4272(2) 0.0463(3) 0.088 Uiso 1 calc R .
C105 C 0.14617(10) 0.5562(2) 0.2214(3) 0.0597(11) Uani 1 d . .
H10D H 0.13355(10) 0.5860(2) 0.1784(3) 0.090 Uiso 1 calc R .
H10E H 0.16425(10) 0.5363(2) 0.2005(3) 0.090 Uiso 1 calc R .
H10F H 0.15508(10) 0.5816(2) 0.2729(3) 0.090 Uiso 1 calc R .
C106 C 0.04502(9) 0.5048(2) 0.3294(3) 0.0549(10) Uani 1 d . .
H10G H 0.03114(9) 0.4686(2) 0.3421(3) 0.082 Uiso 1 calc R .
H10H H 0.03185(9) 0.5346(2) 0.2873(3) 0.082 Uiso 1 calc R .
H10I H 0.05407(9) 0.5300(2) 0.3810(3) 0.082 Uiso 1 calc R .
C107 C 0.08390(8) 0.4075(2) 0.1661(2) 0.0418(8) Uani 1 d . .
C108 C 0.10985(9) 0.4603(2) 0.1599(2) 0.0450(8) Uani 1 d . .
H10J H 0.10010(9) 0.4919(2) 0.1144(2) 0.054 Uiso 1 calc R .
H10K H 0.12844(9) 0.4378(2) 0.1428(2) 0.054 Uiso 1 calc R .
C109 C 0.12361(9) 0.5007(2) 0.2410(2) 0.0442(8) Uani 1 d . .
C110 C 0.09534(9) 0.5304(2) 0.2742(3) 0.0467(8) Uani 1 d . .
H11A H 0.10423(9) 0.5568(2) 0.3256(3) 0.056 Uiso 1 calc R .
H11B H 0.08234(9) 0.5607(2) 0.2313(3) 0.056 Uiso 1 calc R .
C111 C 0.07333(8) 0.4754(2) 0.2945(2) 0.0412(8) Uani 1 d . .
C112 C 0.05870(8) 0.4357(2) 0.2139(2) 0.0448(8) Uani 1 d . .
H11C H 0.04322(8) 0.4649(2) 0.1750(2) 0.054 Uiso 1 calc R .
H11D H 0.04584(8) 0.3981(2) 0.2292(2) 0.054 Uiso 1 calc R .
C201 C 0.13829(8) 0.1376(2) 0.3220(2) 0.0379(7) Uani 1 d . .
C202 C 0.15052(9) 0.1721(2) 0.5227(2) 0.0469(9) Uani 1 d . .
C203 C 0.19829(9) 0.1874(2) 0.4556(2) 0.0467(8) Uani 1 d . .
C204 C 0.14063(11) 0.0170(2) 0.3049(3) 0.0577(10) Uani 1 d . .
H20A H 0.14872(11) 0.0245(2) 0.2536(3) 0.087 Uiso 1 calc R .
H20B H 0.11656(11) 0.0164(2) 0.2907(3) 0.087 Uiso 1 calc R .
H20C H 0.14891(11) -0.0257(2) 0.3300(3) 0.087 Uiso 1 calc R .
C205 C 0.24425(10) 0.1069(3) 0.4849(4) 0.0792(15) Uani 1 d . .
H20D H 0.25188(10) 0.1244(3) 0.4364(4) 0.119 Uiso 1 calc R .
H20E H 0.25041(10) 0.0599(3) 0.4932(4) 0.119 Uiso 1 calc R .
H20F H 0.25440(10) 0.1323(3) 0.5354(4) 0.119 Uiso 1 calc R .
C206 C 0.14391(15) 0.0700(3) 0.6028(3) 0.0795(15) Uani 1 d . .
H20G H 0.14772(15) 0.0219(3) 0.6074(3) 0.119 Uiso 1 calc R .
H20H H 0.12031(15) 0.0790(3) 0.5937(3) 0.119 Uiso 1 calc R .
H20I H 0.15547(15) 0.0918(3) 0.6550(3) 0.119 Uiso 1 calc R .
C207 C 0.15272(9) 0.0734(2) 0.3681(2) 0.0433(8) Uani 1 d . .
C208 C 0.19042(9) 0.0742(2) 0.3892(3) 0.0503(9) Uani 1 d . .
H20J H 0.19839(9) 0.0277(2) 0.3962(3) 0.060 Uiso 1 calc R .
H20K H 0.19787(9) 0.0933(2) 0.3406(3) 0.060 Uiso 1 calc R .
C209 C 0.20646(9) 0.1136(2) 0.4684(3) 0.0534(9) Uani 1 d . .
C210 C 0.19400(11) 0.0868(2) 0.5426(3) 0.0627(11) Uani 1 d . .
H21A H 0.20522(11) 0.1100(2) 0.5949(3) 0.075 Uiso 1 calc R .
H21B H 0.19902(11) 0.0387(2) 0.5497(3) 0.075 Uiso 1 calc R .
C211 C 0.15682(10) 0.0975(2) 0.5279(2) 0.0550(10) Uani 1 d . .
C212 C 0.13961(10) 0.0601(2) 0.4475(2) 0.0503(9) Uani 1 d . .
H21C H 0.14129(10) 0.0117(2) 0.4594(2) 0.060 Uiso 1 calc R .
H21D H 0.11599(10) 0.0719(2) 0.4349(2) 0.060 Uiso 1 calc R .
C301 C 0.14932(7) 0.3177(2) 0.4267(2) 0.0368(7) Uani 1 d . .
H30A H 0.13742(7) 0.2947(2) 0.3784(2) 0.044 Uiso 1 calc R .
C302 C 0.16868(8) 0.2827(2) 0.4929(2) 0.0408(8) Uani 1 d . .
C303 C 0.18610(9) 0.3161(2) 0.5650(2) 0.0493(9) Uani 1 d . .
C304 C 0.18345(9) 0.3846(2) 0.5671(2) 0.0538(10) Uani 1 d . .
H30B H 0.19512(9) 0.4076(2) 0.6156(2) 0.065 Uiso 1 calc R .
C305 C 0.16449(8) 0.4214(2) 0.5016(2) 0.0450(8) Uani 1 d . .
C306 C 0.14742(7) 0.3866(2) 0.4315(2) 0.0370(7) Uani 1 d . .
C307 C 0.20752(11) 0.2778(3) 0.6369(3) 0.0666(12) Uani 1 d . .
H30C H 0.20619(11) 0.2301(3) 0.6238(3) 0.100 Uiso 1 calc R .
H30D H 0.19990(11) 0.2857(3) 0.6888(3) 0.100 Uiso 1 calc R .
H30E H 0.23033(11) 0.2927(3) 0.6446(3) 0.100 Uiso 1 calc R .
C308 C 0.16324(10) 0.4966(2) 0.5053(3) 0.0610(11) Uani 1 d . .
H30F H 0.17671(10) 0.5120(2) 0.5592(3) 0.092 Uiso 1 calc R .
H30G H 0.14047(10) 0.5110(2) 0.5003(3) 0.092 Uiso 1 calc R .
H30H H 0.17174(10) 0.5155(2) 0.4589(3) 0.092 Uiso 1 calc R .
C1 C 0.04562(8) 0.0663(2) 0.1745(2) 0.0422(8) Uani 1 d . .
C2 C 0.04134(11) 0.0167(2) 0.1139(3) 0.0588(10) Uani 1 d . .
H2A H 0.04013(11) 0.0280(2) 0.0566(3) 0.071 Uiso 1 calc R .
C3 C 0.03881(14) -0.0497(2) 0.1365(3) 0.0739(13) Uani 1 d . .
H3A H 0.03662(14) -0.0836(2) 0.0948(3) 0.089 Uiso 1 calc R .
C4 C 0.03947(13) -0.0662(2) 0.2179(4) 0.0761(14) Uani 1 d . .
H4A H 0.03715(13) -0.1115(2) 0.2326(4) 0.091 Uiso 1 calc R .
C5 C 0.04347(12) -0.0180(2) 0.2785(3) 0.0691(12) Uani 1 d . .
H5A H 0.04380(12) -0.0297(2) 0.3352(3) 0.083 Uiso 1 calc R .
C6 C 0.04705(10) 0.0482(2) 0.2573(3) 0.0551(10) Uani 1 d . .
H6A H 0.05052(10) 0.0813(2) 0.3001(3) 0.066 Uiso 1 calc R .
C7 C 0.06388(8) 0.1544(2) 0.0545(2) 0.0420(8) Uani 1 d . .
C8 C 0.04583(11) 0.1810(2) -0.0196(3) 0.0622(11) Uani 1 d . .
H8A H 0.02469(11) 0.1994(2) -0.0218(3) 0.075 Uiso 1 calc R .
C9 C 0.05886(14) 0.1807(3) -0.0911(3) 0.082(2) Uani 1 d . .
H9A H 0.04677(14) 0.2003(3) -0.1418(3) 0.099 Uiso 1 calc R .
C10 C 0.08913(14) 0.1523(3) -0.0896(4) 0.0757(15) Uani 1 d . .
H10L H 0.09740(14) 0.1507(3) -0.1394(4) 0.091 Uiso 1 calc R .
C11 C 0.10686(11) 0.1268(2) -0.0166(3) 0.0673(13) Uani 1 d . .
H11E H 0.12784(11) 0.1080(2) -0.0151(3) 0.081 Uiso 1 calc R .
C12 C 0.09490(10) 0.1278(2) 0.0559(3) 0.0556(10) Uani 1 d . .
H12A H 0.10781(10) 0.1103(2) 0.1069(3) 0.067 Uiso 1 calc R .
C13 C 0.00800(8) 0.1856(2) 0.1249(2) 0.0372(7) Uani 1 d . .
C14 C 0.00239(9) 0.2505(2) 0.1460(3) 0.0508(9) Uani 1 d . .
H14A H 0.02019(9) 0.2774(2) 0.1743(3) 0.061 Uiso 1 calc R .
C15 C -0.02941(10) 0.2767(2) 0.1258(3) 0.0593(11) Uani 1 d . .
H15A H -0.03313(10) 0.3214(2) 0.1406(3) 0.071 Uiso 1 calc R .
C16 C -0.05522(9) 0.2385(2) 0.0850(2) 0.0519(9) Uani 1 d . .
H16A H -0.07677(9) 0.2566(2) 0.0713(2) 0.062 Uiso 1 calc R .
C17 C -0.04996(9) 0.1740(2) 0.0639(3) 0.0550(10) Uani 1 d . .
H17A H -0.06789(9) 0.1474(2) 0.0357(3) 0.066 Uiso 1 calc R .
C18 C -0.01838(9) 0.1473(2) 0.0836(2) 0.0485(9) Uani 1 d . .
H18A H -0.01488(9) 0.1025(2) 0.0687(2) 0.058 Uiso 1 calc R .
C19 C 0.17239(8) 0.2432(2) 0.0022(2) 0.0397(7) Uani 1 d . .
C20 C 0.18552(9) 0.2027(2) -0.0510(2) 0.0491(9) Uani 1 d . .
H20L H 0.20255(9) 0.1722(2) -0.0275(2) 0.059 Uiso 1 calc R .
C21 C 0.17422(11) 0.2058(3) -0.1377(3) 0.0639(12) Uani 1 d . .
H21E H 0.18346(11) 0.1776(3) -0.1731(3) 0.077 Uiso 1 calc R .
C22 C 0.14973(13) 0.2496(3) -0.1724(3) 0.0735(14) Uani 1 d . .
H22A H 0.14228(13) 0.2523(3) -0.2319(3) 0.088 Uiso 1 calc R .
C23 C 0.13596(12) 0.2895(2) -0.1210(3) 0.0713(14) Uani 1 d . .
H23A H 0.11886(12) 0.3196(2) -0.1452(3) 0.086 Uiso 1 calc R .
C24 C 0.14699(10) 0.2863(2) -0.0330(3) 0.0554(10) Uani 1 d . .
H24A H 0.13711(10) 0.3134(2) 0.0023(3) 0.066 Uiso 1 calc R .
C25 C 0.21057(8) 0.3194(2) 0.1363(2) 0.0360(7) Uani 1 d . .
C26 C 0.21516(9) 0.3492(2) 0.2147(2) 0.0500(9) Uani 1 d . .
H26A H 0.20534(9) 0.3304(2) 0.2567(2) 0.060 Uiso 1 calc R .
C27 C 0.23416(11) 0.4066(2) 0.2321(3) 0.0627(11) Uani 1 d . .
H27A H 0.23777(11) 0.4262(2) 0.2865(3) 0.075 Uiso 1 calc R .
C28 C 0.24772(10) 0.4350(2) 0.1710(3) 0.0560(10) Uani 1 d . .
H28A H 0.26038(10) 0.4746(2) 0.1831(3) 0.067 Uiso 1 calc R .
C29 C 0.24304(9) 0.4064(2) 0.0922(3) 0.0503(9) Uani 1 d . .
H29A H 0.25249(9) 0.4261(2) 0.0501(3) 0.060 Uiso 1 calc R .
C30 C 0.22457(9) 0.3490(2) 0.0748(2) 0.0440(8) Uani 1 d . .
H30I H 0.22132(9) 0.3293(2) 0.0205(2) 0.053 Uiso 1 calc R .
C31 C 0.21765(7) 0.17802(15) 0.1361(2) 0.0318(6) Uani 1 d . .
C32 C 0.20808(9) 0.1142(2) 0.1543(2) 0.0409(8) Uani 1 d . .
H32A H 0.18612(9) 0.1065(2) 0.1589(2) 0.049 Uiso 1 calc R .
C33 C 0.23024(9) 0.0621(2) 0.1656(2) 0.0443(8) Uani 1 d . .
H33A H 0.22331(9) 0.0187(2) 0.1769(2) 0.053 Uiso 1 calc R .
C34 C 0.26243(9) 0.0729(2) 0.1607(2) 0.0461(8) Uani 1 d . .
H34A H 0.27755(9) 0.0368(2) 0.1683(2) 0.055 Uiso 1 calc R .
C35 C 0.27264(9) 0.1365(2) 0.1446(2) 0.0455(8) Uani 1 d . .
H35A H 0.29484(9) 0.1442(2) 0.1421(2) 0.055 Uiso 1 calc R .
C36 C 0.25028(8) 0.1884(2) 0.1323(2) 0.0400(7) Uani 1 d . .
H36A H 0.25729(8) 0.2318(2) 0.1210(2) 0.048 Uiso 1 calc R .
C37 C 0.03485(15) 0.3646(3) 0.5924(4) 0.088(2) Uani 1 d . .
C38 C 0.0174(2) 0.3283(5) 0.6398(5) 0.128(3) Uani 1 d . .
C39 C 0.0335(3) 0.2606(6) 0.6817(8) 0.182(4) Uiso 1 d . .
C40 C 0.0682(2) 0.2395(6) 0.6721(5) 0.162(4) Uani 1 d . .
C41 C 0.0800(2) 0.2896(3) 0.6274(4) 0.091(2) Uani 1 d . .
C42 C 0.06624(12) 0.3456(3) 0.5843(3) 0.0728(13) Uani 1 d . .
Cl1 Cl 0.01664(5) 0.43288(9) 0.54340(14) 0.1258(7) Uani 1 d . .

loop_
_atom_type_symbol
_atom_type_description
_atom_type_scat_dispersion_real
_atom_type_scat_dispersion_imag
_atom_type_scat_source
C C 0.0033 0.0016 'International Tables Vol C Tables 4.2.6.8 and 6.1.1.4'
H H 0.0000 0.0000 'International Tables Vol C Tables 4.2.6.8 and 6.1.1.4'
N N 0.0061 0.0033 'International Tables Vol C Tables 4.2.6.8 and 6.1.1.4'
O O 0.0106 0.0060 'International Tables Vol C Tables 4.2.6.8 and 6.1.1.4'
P P 0.1023 0.0942 'International Tables Vol C Tables 4.2.6.8 and 6.1.1.4'
Cl Cl 0.1484 0.1585 'International Tables Vol C Tables 4.2.6.8 and 6.1.1.4'
Cu Cu 0.3201 1.2651 'International Tables Vol C Tables 4.2.6.8 and 6.1.1.4'

loop_
_geom_angle_atom_site_label_1
_geom_angle_atom_site_label_2
_geom_angle_atom_site_label_3
_geom_angle
_geom_angle_site_symmetry_1
_geom_angle_site_symmetry_3
_geom_angle_publ_flag
O202 Cu1 O102 138.07(10) . . ?
O202 Cu1 P1 113.79(7) . . ?
O102 Cu1 P1 107.66(8) . . ?
O202 Cu1 Cu2 68.84(7) . . ?
O102 Cu1 Cu2 73.46(7) . . ?
P1 Cu1 Cu2 163.06(3) . . ?
O101 Cu2 O201 116.93(10) . . ?
O101 Cu2 P2 122.21(7) . . ?
O201 Cu2 P2 120.80(7) . . ?
O101 Cu2 Cu1 78.88(6) . . ?
O201 Cu2 Cu1 79.51(6) . . ?
P2 Cu2 Cu1 108.79(3) . . ?
C25 P1 C31 103.24(14) . . ?
C25 P1 C19 102.14(15) . . ?
C31 P1 C19 102.85(15) . . ?
C25 P1 Cu1 113.11(10) . . ?
C31 P1 Cu1 116.12(10) . . ?
C19 P1 Cu1 117.44(11) . . ?
C13 P2 C7 105.1(2) . . ?
C13 P2 C1 104.4(2) . . ?
C7 P2 C1 103.3(2) . . ?
C13 P2 Cu2 114.90(11) . . ?
C7 P2 Cu2 111.85(11) . . ?
C1 P2 Cu2 116.10(12) . . ?
C101 O101 Cu2 122.0(2) . . ?
C101 O102 Cu1 132.8(2) . . ?
C201 O201 Cu2 116.0(2) . . ?
C201 O202 Cu1 134.2(2) . . ?
C103 N101 C102 125.5(3) . . ?
C103 N101 C306 116.7(3) . . ?
C102 N101 C306 117.4(3) . . ?
C202 N201 C203 125.1(3) . . ?
C202 N201 C302 117.8(3) . . ?
C203 N201 C302 117.0(3) . . ?
O101 C101 O102 125.8(3) . . ?
O101 C101 C107 118.0(3) . . ?
O102 C101 C107 116.0(3) . . ?
O103 C102 N101 119.4(3) . . ?
O103 C102 C111 123.2(3) . . ?
N101 C102 C111 117.4(3) . . ?
O104 C103 N101 119.6(3) . . ?
O104 C103 C109 123.2(3) . . ?
N101 C103 C109 117.3(3) . . ?
C108 C107 C101 113.1(3) . . ?
C108 C107 C104 108.6(3) . . ?
C101 C107 C104 103.6(3) . . ?
C108 C107 C112 110.4(3) . . ?
C101 C107 C112 111.8(3) . . ?
C104 C107 C112 108.9(3) . . ?
C107 C108 C109 116.1(3) . . ?
C103 C109 C110 109.3(3) . . ?
C103 C109 C105 108.2(3) . . ?
C110 C109 C105 110.5(3) . . ?
C103 C109 C108 109.7(3) . . ?
C110 C109 C108 109.8(3) . . ?
C105 C109 C108 109.4(3) . . ?
C111 C110 C109 110.3(3) . . ?
C110 C111 C102 108.4(3) . . ?
C110 C111 C112 109.6(3) . . ?
C102 C111 C112 111.2(3) . . ?
C110 C111 C106 110.7(3) . . ?
C102 C111 C106 108.1(3) . . ?
C112 C111 C106 108.8(3) . . ?
C111 C112 C107 115.6(3) . . ?
O201 C201 O202 125.4(3) . . ?
O201 C201 C207 118.8(3) . . ?
O202 C201 C207 115.6(3) . . ?
O204 C202 N201 119.5(4) . . ?
O204 C202 C211 123.0(4) . . ?
N201 C202 C211 117.5(3) . . ?
O203 C203 N201 119.3(3) . . ?
O203 C203 C209 123.8(3) . . ?
N201 C203 C209 116.9(3) . . ?
C212 C207 C208 110.9(3) . . ?
C212 C207 C204 108.1(3) . . ?
C208 C207 C204 108.9(3) . . ?
C212 C207 C201 112.3(3) . . ?
C208 C207 C201 111.6(3) . . ?
C204 C207 C201 104.8(3) . . ?
C209 C208 C207 115.3(3) . . ?
C210 C209 C203 110.3(3) . . ?
C210 C209 C208 108.9(4) . . ?
C203 C209 C208 110.1(3) . . ?
C210 C209 C205 110.5(4) . . ?
C203 C209 C205 107.2(4) . . ?
C208 C209 C205 109.8(3) . . ?
C209 C210 C211 110.0(3) . . ?
C202 C211 C210 107.7(4) . . ?
C202 C211 C206 108.1(3) . . ?
C210 C211 C206 110.4(4) . . ?
C202 C211 C212 113.0(3) . . ?
C210 C211 C212 109.1(3) . . ?
C206 C211 C212 108.6(4) . . ?
C207 C212 C211 116.4(3) . . ?
C302 C301 C306 119.5(3) . . ?
C301 C302 C303 120.8(3) . . ?
C301 C302 N201 121.0(3) . . ?
C303 C302 N201 118.2(3) . . ?
C304 C303 C302 117.7(4) . . ?
C304 C303 C307 121.6(4) . . ?
C302 C303 C307 120.7(4) . . ?
C303 C304 C305 123.0(3) . . ?
C306 C305 C304 117.5(3) . . ?
C306 C305 C308 121.3(4) . . ?
C304 C305 C308 121.2(3) . . ?
C301 C306 C305 121.4(3) . . ?
C301 C306 N101 119.9(3) . . ?
C305 C306 N101 118.7(3) . . ?
C2 C1 C6 118.4(4) . . ?
C2 C1 P2 124.4(3) . . ?
C6 C1 P2 117.2(3) . . ?
C1 C2 C3 120.4(4) . . ?
C4 C3 C2 120.3(4) . . ?
C3 C4 C5 120.2(4) . . ?
C4 C5 C6 120.1(4) . . ?
C1 C6 C5 120.6(4) . . ?
C8 C7 C12 119.0(4) . . ?
C8 C7 P2 123.2(3) . . ?
C12 C7 P2 117.8(3) . . ?
C7 C8 C9 119.4(4) . . ?
C10 C9 C8 121.0(5) . . ?
C11 C10 C9 119.4(4) . . ?
C10 C11 C12 120.9(4) . . ?
C11 C12 C7 120.3(4) . . ?
C14 C13 C18 118.8(3) . . ?
C14 C13 P2 117.8(3) . . ?
C18 C13 P2 123.3(3) . . ?
C13 C14 C15 120.2(4) . . ?
C16 C15 C14 120.4(4) . . ?
C15 C16 C17 119.9(4) . . ?
C16 C17 C18 120.2(4) . . ?
C13 C18 C17 120.5(4) . . ?
C20 C19 C24 118.7(4) . . ?
C20 C19 P1 123.8(3) . . ?
C24 C19 P1 117.5(3) . . ?
C19 C20 C21 121.1(4) . . ?
C22 C21 C20 120.1(5) . . ?
C21 C22 C23 119.9(4) . . ?
C22 C23 C24 120.5(4) . . ?
C19 C24 C23 119.7(4) . . ?
C26 C25 C30 118.9(3) . . ?
C26 C25 P1 118.4(3) . . ?
C30 C25 P1 122.7(3) . . ?
C25 C26 C27 120.0(3) . . ?
C28 C27 C26 120.4(4) . . ?
C27 C28 C29 120.3(4) . . ?
C28 C29 C30 119.6(3) . . ?
C29 C30 C25 120.8(3) . . ?
C32 C31 C36 118.5(3) . . ?
C32 C31 P1 117.8(2) . . ?
C36 C31 P1 123.7(2) . . ?
C33 C32 C31 120.6(3) . . ?
C32 C33 C34 120.4(3) . . ?
C33 C34 C35 119.9(3) . . ?
C36 C35 C34 119.6(3) . . ?
C35 C36 C31 121.0(3) . . ?
C38 C37 C42 122.1(6) . . ?
C38 C37 Cl1 117.1(6) . . ?
C42 C37 Cl1 120.7(5) . . ?
C37 C38 C39 117.5(8) . . ?
C40 C39 C38 120.2(10) . . ?
C41 C40 C39 107.7(10) . . ?
C42 C41 C40 134.1(8) . . ?
C41 C42 C37 117.7(6) . . ?

loop_
_geom_bond_atom_site_label_1
_geom_bond_atom_site_label_2
_geom_bond_distance
_geom_bond_site_symmetry_2
_geom_bond_publ_flag
Cu1 O202 1.957(2) . ?
Cu1 O102 1.963(2) . ?
Cu1 P1 2.2427(9) . ?
Cu1 Cu2 3.1170(6) . ?
Cu2 O101 1.977(2) . ?
Cu2 O201 1.998(2) . ?
Cu2 P2 2.1652(9) . ?
P1 C25 1.817(3) . ?
P1 C31 1.822(3) . ?
P1 C19 1.838(4) . ?
P2 C13 1.816(3) . ?
P2 C7 1.823(4) . ?
P2 C1 1.826(4) . ?
O101 C101 1.247(4) . ?
O102 C101 1.260(4) . ?
O201 C201 1.243(4) . ?
O202 C201 1.260(4) . ?
O103 C102 1.206(4) . ?
O104 C103 1.215(4) . ?
O203 C203 1.209(5) . ?
O204 C202 1.212(4) . ?
N101 C103 1.403(4) . ?
N101 C102 1.405(4) . ?
N101 C306 1.447(4) . ?
N201 C202 1.404(5) . ?
N201 C203 1.412(4) . ?
N201 C302 1.435(5) . ?
C101 C107 1.542(5) . ?
C102 C111 1.526(5) . ?
C103 C109 1.512(5) . ?
C104 C107 1.547(5) . ?
C105 C109 1.536(5) . ?
C106 C111 1.540(5) . ?
C107 C108 1.536(5) . ?
C107 C112 1.550(5) . ?
C108 C109 1.546(5) . ?
C109 C110 1.526(5) . ?
C110 C111 1.519(5) . ?
C111 C112 1.539(5) . ?
C201 C207 1.545(5) . ?
C202 C211 1.518(6) . ?
C203 C209 1.525(5) . ?
C204 C207 1.536(5) . ?
C205 C209 1.546(5) . ?
C206 C211 1.541(5) . ?
C207 C212 1.534(5) . ?
C207 C208 1.535(5) . ?
C208 C209 1.532(6) . ?
C209 C210 1.517(6) . ?
C210 C211 1.532(6) . ?
C211 C212 1.541(6) . ?
C301 C302 1.383(5) . ?
C301 C306 1.388(5) . ?
C302 C303 1.405(5) . ?
C303 C304 1.381(6) . ?
C303 C307 1.513(5) . ?
C304 C305 1.390(6) . ?
C305 C306 1.390(5) . ?
C305 C308 1.511(5) . ?
C1 C2 1.385(5) . ?
C1 C6 1.385(5) . ?
C2 C3 1.392(6) . ?
C3 C4 1.361(7) . ?
C4 C5 1.365(7) . ?
C5 C6 1.389(6) . ?
C7 C8 1.379(6) . ?
C7 C12 1.397(5) . ?
C8 C9 1.391(6) . ?
C9 C10 1.382(7) . ?
C10 C11 1.352(7) . ?
C11 C12 1.380(6) . ?
C13 C14 1.381(5) . ?
C13 C18 1.387(5) . ?
C14 C15 1.398(5) . ?
C15 C16 1.369(6) . ?
C16 C17 1.370(6) . ?
C17 C18 1.393(5) . ?
C19 C20 1.387(5) . ?
C19 C24 1.388(5) . ?
C20 C21 1.386(5) . ?
C21 C22 1.370(7) . ?
C22 C23 1.374(7) . ?
C23 C24 1.405(6) . ?
C25 C26 1.383(5) . ?
C25 C30 1.399(4) . ?
C26 C27 1.392(5) . ?
C27 C28 1.374(6) . ?
C28 C29 1.379(5) . ?
C29 C30 1.381(5) . ?
C31 C32 1.393(4) . ?
C31 C36 1.394(4) . ?
C32 C33 1.381(5) . ?
C33 C34 1.382(5) . ?
C34 C35 1.389(5) . ?
C35 C36 1.384(5) . ?
C37 C38 1.380(8) . ?
C37 C42 1.400(7) . ?
C37 Cl1 1.680(6) . ?
C38 C39 1.599(14) . ?
C39 C40 1.549(15) . ?
C40 C41 1.394(9) . ?
C41 C42 1.381(8) . ?
